data_4022163
loop_
_publ_author_name
'Michael Z\"ollinger'
'Peter Mayer'
'Thomas Lindel'

_publ_contact_author_address
;
Department of Chemistry and Biochemistry
Ludwig Maximilian University
Butenandtstrasse 5-13 (Haus F)
D-81377 Munich
Germany
;
_publ_contact_author_email thomas.lindel@cup.uni-muenchen.de
_publ_contact_author_fax '+49 089-2180-77734'
_publ_contact_author_name 'Thomas Lindel'
_publ_section_title
;
 Total Synthesis of the Cytostatic Marine Natural Product
 Dibromophakellstatin via Three-Component Imidazolidinone Anellation
;
_journal_name_full 'Journal of Organic Chemistry'
_journal_page_first 9431
_journal_page_last 9439
_journal_paper_doi 10.1021/jo061813u
_journal_volume 71
_journal_year 2006
_chemical_formula_moiety 'C21 H22 N4 O7 S, C H4 O'
_chemical_formula_sum 'C22 H26 N4 O8 S'
_chemical_formula_weight 506.530
_space_group_IT_number 13
_symmetry_cell_setting monoclinic
_symmetry_space_group_name_Hall '-P 2yc'
_symmetry_space_group_name_H-M 'P 1 2/c 1'
_atom_sites_solution_hydrogens geom
_atom_sites_solution_primary direct
_atom_sites_solution_secondary difmap
_audit_author_name 'Mayer, P.'
_audit_block_code C21H22N4O7S_MeOH_kn210_lindel
_audit_creation_date 16-May-06
_audit_creation_method 'form98_non/compatible with shelxl97-2'
_audit_update_record 06-Jul-06
_cell_angle_alpha 90.00
_cell_angle_beta 103.3433(6)
_cell_angle_gamma 90.00
_cell_formula_units_Z 8
_cell_length_a 24.4242(3)
_cell_length_b 12.9575(2)
_cell_length_c 15.6062(2)
_cell_measurement_reflns_used 9818
_cell_measurement_temperature 200(2)
_cell_measurement_theta_max 26.022
_cell_measurement_theta_min 3.134
_cell_volume 4805.67(11)
_computing_cell_refinement 'HKL Scalepack (Otwinowski & Minor 1997)'
_computing_data_collection 'Collect (Nonius BV, 1997-2000)'
_computing_data_reduction 'HKL Denzo and Scalepack (Otwinowski & Minor 1997)'
_computing_structure_refinement 'SHELXL-97 (G. M. Sheldrick. University of G\"ottingen, 97-2 version)'
_computing_structure_solution
;
A. Altomare, M. C. Burla, M. Camalli, G. L. Cascarano, C. Giacovazzo, A.
Guagliardi, A. G. G. Moliterni, G. Polidori, R. Spagna: SIR97: a new tool for
crystal structure determination and refinement; J. Appl. Crystallogr. 1999,
32, 115-119.
;
_diffrn_ambient_temperature 200(2)
_diffrn_detector_area_resol_mean 9
_diffrn_measured_fraction_theta_full 0.996
_diffrn_measured_fraction_theta_max 0.996
_diffrn_measurement_device '95mm CCD camera on \k-goniostat'
_diffrn_measurement_device_type KappaCCD
_diffrn_measurement_method omega-scan
_diffrn_orient_matrix_type 'by Nonius Collect from scalepack cell'
_diffrn_orient_matrix_UB_11 0.0179713
_diffrn_orient_matrix_UB_12 0.0031204
_diffrn_orient_matrix_UB_13 0.0420043
_diffrn_orient_matrix_UB_21 0.0632765
_diffrn_orient_matrix_UB_22 0.0029601
_diffrn_orient_matrix_UB_23 -0.0019041
_diffrn_orient_matrix_UB_31 -0.0031585
_diffrn_orient_matrix_UB_32 0.0770554
_diffrn_orient_matrix_UB_33 -0.0016278
_diffrn_radiation_collimation 0.25
_diffrn_radiation_monochromator 'Montel graded multilayer xray optics'
_diffrn_radiation_source 'rotating anode'
_diffrn_radiation_type MoK\a
_diffrn_radiation_wavelength 0.71073
_diffrn_reflns_av_R_equivalents 0.0293
_diffrn_reflns_av_sigmaI/netI 0.0466
_diffrn_reflns_limit_h_max 30
_diffrn_reflns_limit_h_min -30
_diffrn_reflns_limit_k_max 15
_diffrn_reflns_limit_k_min -15
_diffrn_reflns_limit_l_max 19
_diffrn_reflns_limit_l_min -19
_diffrn_reflns_number 18310
_diffrn_reflns_theta_full 26.04
_diffrn_reflns_theta_max 26.04
_diffrn_reflns_theta_min 3.14
_diffrn_source_current 55.00
_diffrn_source_power 3.025
_diffrn_source_type 'FR 591 generator'
_diffrn_source_voltage 55.00
_exptl_absorpt_coefficient_mu 0.190
_exptl_absorpt_correction_type multi-scan
_exptl_absorpt_process_details 'Denzo Scalepack'
_exptl_crystal_colour colourless
_exptl_crystal_density_diffrn 1.40022(3)
_exptl_crystal_density_method 'not measured'
_exptl_crystal_description block
_exptl_crystal_F_000 2128
_exptl_crystal_size_max 0.21
_exptl_crystal_size_mid 0.12
_exptl_crystal_size_min 0.09
_refine_diff_density_max 0.219
_refine_diff_density_min -0.384
_refine_diff_density_rms 0.045
_refine_ls_extinction_method none
_refine_ls_goodness_of_fit_ref 1.046
_refine_ls_hydrogen_treatment mixed
_refine_ls_matrix_type full
_refine_ls_number_parameters 656
_refine_ls_number_reflns 9437
_refine_ls_number_restraints 0
_refine_ls_restrained_S_all 1.046
_refine_ls_R_factor_all 0.0759
_refine_ls_R_factor_gt 0.0435
_refine_ls_shift/su_max 0.001
_refine_ls_shift/su_mean 0.000
_refine_ls_structure_factor_coef Fsqd
_refine_ls_weighting_details 'calc w=1/[\s^2^(Fo^2^)+(0.0663P)^2^+0.5623P] where P=(Fo^2^+2Fc^2^)/3'
_refine_ls_weighting_scheme calc
_refine_ls_wR_factor_gt 0.1138
_refine_ls_wR_factor_ref 0.1288
_reflns_number_gt 6326
_reflns_number_total 9437
_reflns_threshold_expression >2sigma(I)
_cod_data_source_file jo061813urom20060901_080157.cif
_cod_original_sg_symbol_H-M 'P 2/c'
_cod_database_code 4022163

loop_
_symmetry_equiv_pos_as_xyz
'x, y, z'
'-x, y, -z+1/2'
'-x, -y, -z'
'x, -y, z-1/2'

loop_
_atom_site_label
_atom_site_type_symbol
_atom_site_fract_x
_atom_site_fract_y
_atom_site_fract_z
_atom_site_U_iso_or_equiv
_atom_site_adp_type
_atom_site_occupancy
_atom_site_symmetry_multiplicity
_atom_site_calc_flag
_atom_site_refinement_flags
_atom_site_disorder_assembly
_atom_site_disorder_group
S1 S 0.08419(2) 0.04161(4) 0.39238(4) 0.04143(15) Uani 1 1 d . . .
S2 S 0.41888(2) 0.45596(4) 0.12631(3) 0.03950(15) Uani 1 1 d . . .
O1 O 0.25136(6) 0.09947(12) 0.31427(10) 0.0474(4) Uani 1 1 d . . .
O2 O 0.05978(6) 0.51967(12) 0.42013(10) 0.0488(4) Uani 1 1 d . . .
O3 O 0.13957(6) 0.56349(12) 0.37874(10) 0.0486(4) Uani 1 1 d . . .
O4 O 0.03971(6) 0.31309(12) 0.42558(10) 0.0457(4) Uani 1 1 d . . .
O5 O 0.06139(5) 0.14701(11) 0.33720(8) 0.0376(3) Uani 1 1 d . . .
O6 O 0.12889(7) 0.00100(12) 0.35814(10) 0.0529(4) Uani 1 1 d . . .
O7 O 0.03322(7) -0.01442(13) 0.38427(11) 0.0570(4) Uani 1 1 d . . .
O8 O 0.24813(6) 0.42174(12) 0.20950(10) 0.0513(4) Uani 1 1 d . . .
O9 O 0.43006(6) -0.02444(12) 0.11970(11) 0.0549(4) Uani 1 1 d . . .
O10 O 0.34828(7) -0.05567(12) 0.15952(11) 0.0549(4) Uani 1 1 d . . .
O11 O 0.45708(6) 0.17808(12) 0.10667(10) 0.0484(4) Uani 1 1 d . . .
O12 O 0.43865(5) 0.35313(10) 0.18708(9) 0.0375(3) Uani 1 1 d . A .
O13 O 0.37294(6) 0.50073(12) 0.15447(10) 0.0495(4) Uani 1 1 d . . .
O14 O 0.47057(6) 0.51005(12) 0.13597(10) 0.0540(4) Uani 1 1 d . . .
O15 O 0.34110(8) 0.02416(14) 0.43933(12) 0.0637(5) Uani 1 1 d . . .
H815 H 0.3068(14) 0.050(3) 0.397(2) 0.129(13) Uiso 1 1 d . . .
O16 O 0.14930(8) 0.48488(14) 0.09954(13) 0.0630(5) Uani 1 1 d . . .
H816 H 0.1859(14) 0.467(3) 0.134(2) 0.114(12) Uiso 1 1 d . . .
N1 N 0.20588(6) 0.33531(13) 0.39818(10) 0.0335(4) Uani 1 1 d . . .
N2 N 0.16994(6) 0.18765(12) 0.27037(10) 0.0332(4) Uani 1 1 d . . .
N3 N 0.11065(6) 0.39697(12) 0.37278(10) 0.0342(4) Uani 1 1 d . . .
N4 N 0.10177(6) 0.22749(12) 0.35778(10) 0.0314(4) Uani 1 1 d . . .
N5 N 0.28890(6) 0.18229(13) 0.12530(10) 0.0346(4) Uani 1 1 d . . .
N6 N 0.32778(6) 0.32902(12) 0.25194(10) 0.0341(4) Uani 1 1 d . A .
N7 N 0.38129(6) 0.10768(13) 0.15608(11) 0.0368(4) Uani 1 1 d . . .
N8 N 0.39644(6) 0.27604(12) 0.16837(10) 0.0323(4) Uani 1 1 d . . .
C1 C 0.23111(8) 0.39255(17) 0.46958(13) 0.0415(5) Uani 1 1 d . . .
H1 H 0.2188 0.4579 0.4853 0.050 Uiso 1 1 calc R . .
C2 C 0.27727(9) 0.33959(18) 0.51464(14) 0.0463(6) Uani 1 1 d . . .
H2 H 0.3024 0.3614 0.5674 0.056 Uiso 1 1 calc R . .
C3 C 0.28086(8) 0.24774(18) 0.46927(14) 0.0427(5) Uani 1 1 d . . .
H3 H 0.3089 0.1959 0.4854 0.051 Uiso 1 1 calc R . .
C4 C 0.23642(8) 0.24624(16) 0.39703(13) 0.0345(5) Uani 1 1 d . . .
C5 C 0.22047(8) 0.17162(16) 0.32606(13) 0.0351(5) Uani 1 1 d . . .
C6 C 0.15496(7) 0.36122(15) 0.33154(12) 0.0324(4) Uani 1 1 d . . .
H6 H 0.1629 0.4124 0.2880 0.039 Uiso 1 1 calc R . .
C7 C 0.12936(7) 0.26102(15) 0.28622(12) 0.0313(4) Uani 1 1 d . . .
C8 C 0.08978(9) 0.27398(17) 0.19642(13) 0.0413(5) Uani 1 1 d . . .
H8A H 0.1030 0.3294 0.1625 0.050 Uiso 1 1 calc R . .
H8B H 0.0512 0.2907 0.2021 0.050 Uiso 1 1 calc R . .
C9 C 0.09129(9) 0.16864(17) 0.15192(14) 0.0463(5) Uani 1 1 d . . .
H9A H 0.0617 0.1226 0.1643 0.056 Uiso 1 1 calc R . .
H9B H 0.0854 0.1768 0.0874 0.056 Uiso 1 1 calc R . .
C10 C 0.14918(8) 0.12515(17) 0.19102(13) 0.0410(5) Uani 1 1 d . . .
H10A H 0.1469 0.0514 0.2063 0.049 Uiso 1 1 calc R . .
H10B H 0.1740 0.1323 0.1494 0.049 Uiso 1 1 calc R . .
C11 C 0.10570(9) 0.50192(17) 0.39096(13) 0.0398(5) Uani 1 1 d . . .
C12 C 0.05271(10) 0.62480(18) 0.44936(16) 0.0574(7) Uani 1 1 d . . .
H12A H 0.0897 0.6521 0.4812 0.069 Uiso 1 1 calc R . .
H12B H 0.0275 0.6240 0.4908 0.069 Uiso 1 1 calc R . .
C13 C 0.02874(13) 0.6934(2) 0.3743(2) 0.0844(9) Uani 1 1 d . . .
H13A H 0.0546 0.6972 0.3348 0.127 Uiso 1 1 calc R . .
H13B H 0.0233 0.7626 0.3963 0.127 Uiso 1 1 calc R . .
H13C H -0.0076 0.6658 0.3420 0.127 Uiso 1 1 calc R . .
C14 C 0.07816(8) 0.31397(16) 0.39019(12) 0.0341(5) Uani 1 1 d . . .
C15 C 0.11142(9) 0.08344(16) 0.50003(13) 0.0386(5) Uani 1 1 d . . .
C16 C 0.07553(9) 0.10338(17) 0.55485(14) 0.0431(5) Uani 1 1 d . . .
H16 H 0.0360 0.0946 0.5346 0.052 Uiso 1 1 calc R . .
C17 C 0.09844(10) 0.13638(18) 0.63984(14) 0.0484(6) Uani 1 1 d . . .
H17 H 0.0742 0.1498 0.6782 0.058 Uiso 1 1 calc R . .
C18 C 0.15590(10) 0.15030(18) 0.67033(14) 0.0504(6) Uani 1 1 d . . .
C19 C 0.19103(10) 0.12911(19) 0.61368(15) 0.0540(6) Uani 1 1 d . . .
H19 H 0.2305 0.1380 0.6337 0.065 Uiso 1 1 calc R . .
C20 C 0.16910(9) 0.09555(18) 0.52918(15) 0.0464(6) Uani 1 1 d . . .
H20 H 0.1933 0.0808 0.4910 0.056 Uiso 1 1 calc R . .
C21 C 0.17984(12) 0.1856(2) 0.76288(16) 0.0734(8) Uani 1 1 d . . .
H21A H 0.1492 0.1965 0.7929 0.110 Uiso 1 1 calc R . .
H21B H 0.2004 0.2505 0.7619 0.110 Uiso 1 1 calc R . .
H21C H 0.2056 0.1330 0.7944 0.110 Uiso 1 1 calc R . .
C22 C 0.26334(8) 0.12689(18) 0.05285(13) 0.0426(5) Uani 1 1 d . . .
H22 H 0.2746 0.0608 0.0370 0.051 Uiso 1 1 calc R . .
C23 C 0.21869(9) 0.18271(19) 0.00683(14) 0.0474(6) Uani 1 1 d . . .
H23 H 0.1937 0.1626 -0.0467 0.057 Uiso 1 1 calc R . .
C24 C 0.21623(8) 0.27471(18) 0.05256(13) 0.0430(5) Uani 1 1 d . . .
H24 H 0.1893 0.3283 0.0359 0.052 Uiso 1 1 calc R . .
C25 C 0.25983(8) 0.27343(16) 0.12586(13) 0.0357(5) Uani 1 1 d . . .
C26 C 0.27739(8) 0.34722(16) 0.19714(13) 0.0382(5) Uani 1 1 d . . .
C27 C 0.33753(7) 0.15203(15) 0.19421(12) 0.0332(4) Uani 1 1 d . A .
H27 H 0.3266 0.1042 0.2377 0.040 Uiso 1 1 calc R . .
C28 C 0.36624(7) 0.24978(15) 0.23885(12) 0.0321(4) Uani 1 1 d . A .
C29 C 0.40415(9) 0.23511(17) 0.33025(13) 0.0424(5) Uani 1 1 d . . .
H29A H 0.4422 0.2124 0.3265 0.051 Uiso 1 1 calc R A .
H29B H 0.3881 0.1836 0.3644 0.051 Uiso 1 1 calc R . .
C30 C 0.40612(9) 0.34265(18) 0.37245(14) 0.0493(6) Uani 1 1 d . A .
H30A H 0.4112 0.3370 0.4371 0.059 Uiso 1 1 calc R . .
H30B H 0.4374 0.3840 0.3598 0.059 Uiso 1 1 calc R . .
C31 C 0.34993(9) 0.39165(17) 0.33103(13) 0.0438(5) Uani 1 1 d . . .
H31A H 0.3243 0.3892 0.3718 0.053 Uiso 1 1 calc R A .
H31B H 0.3548 0.4644 0.3150 0.053 Uiso 1 1 calc R . .
C32 C 0.38399(9) 0.00050(17) 0.14490(15) 0.0436(5) Uani 1 1 d . A .
C33 C 0.43529(11) -0.1337(2) 0.0999(2) 0.0688(8) Uani 0.727(6) 1 d P A 1
H33A H 0.4392 -0.1756 0.1541 0.083 Uiso 0.727(6) 1 calc PR A 1
H33B H 0.4015 -0.1574 0.0563 0.083 Uiso 0.727(6) 1 calc PR A 1
C34 C 0.48391(17) -0.1445(3) 0.0653(3) 0.0890(18) Uani 0.727(6) 1 d P A 1
H34A H 0.4783 -0.1075 0.0092 0.134 Uiso 0.727(6) 1 calc PR A 1
H34B H 0.4905 -0.2178 0.0558 0.134 Uiso 0.727(6) 1 calc PR A 1
H34C H 0.5166 -0.1158 0.1071 0.134 Uiso 0.727(6) 1 calc PR A 1
C33 C 0.43529(11) -0.1337(2) 0.0999(2) 0.0688(8) Uani 0.273(6) 1 d P A 2
H33C H 0.3977 -0.1665 0.0886 0.083 Uiso 0.273(6) 1 calc PR A 2
H33D H 0.4498 -0.1405 0.0459 0.083 Uiso 0.273(6) 1 calc PR A 2
C34 C 0.4710(5) -0.1840(10) 0.1683(10) 0.115(6) Uani 0.273(6) 1 d P A 2
H34D H 0.5055 -0.1435 0.1878 0.172 Uiso 0.273(6) 1 calc PR A 2
H34E H 0.4804 -0.2521 0.1485 0.172 Uiso 0.273(6) 1 calc PR A 2
H34F H 0.4525 -0.1921 0.2174 0.172 Uiso 0.273(6) 1 calc PR A 2
C35 C 0.41761(8) 0.18459(16) 0.13955(13) 0.0370(5) Uani 1 1 d . A .
C36 C 0.39525(8) 0.40875(15) 0.01978(13) 0.0370(5) Uani 1 1 d . . .
C37 C 0.33804(9) 0.39057(17) -0.01192(14) 0.0455(5) Uani 1 1 d . . .
H37 H 0.3124 0.4033 0.0243 0.055 Uiso 1 1 calc R . .
C38 C 0.31896(10) 0.35388(19) -0.09642(15) 0.0536(6) Uani 1 1 d . . .
H38 H 0.2800 0.3403 -0.1180 0.064 Uiso 1 1 calc R . .
C39 C 0.35607(11) 0.33645(18) -0.15076(14) 0.0523(6) Uani 1 1 d . . .
C40 C 0.41266(10) 0.35684(18) -0.11783(15) 0.0503(6) Uani 1 1 d . . .
H40 H 0.4383 0.3461 -0.1544 0.060 Uiso 1 1 calc R . .
C41 C 0.43265(9) 0.39242(17) -0.03291(14) 0.0442(5) Uani 1 1 d . . .
H41 H 0.4717 0.4055 -0.0111 0.053 Uiso 1 1 calc R . .
C42 C 0.33462(13) 0.2992(2) -0.24373(16) 0.0740(8) Uani 1 1 d . . .
H42A H 0.3637 0.3095 -0.2770 0.111 Uiso 1 1 calc R . .
H42B H 0.3008 0.3381 -0.2716 0.111 Uiso 1 1 calc R . .
H42C H 0.3254 0.2256 -0.2432 0.111 Uiso 1 1 calc R . .
C43 C 0.35975(14) -0.0666(2) 0.40781(19) 0.0813(9) Uani 1 1 d . . .
H43A H 0.3657 -0.0548 0.3486 0.122 Uiso 1 1 calc R . .
H43B H 0.3315 -0.1208 0.4055 0.122 Uiso 1 1 calc R . .
H43C H 0.3952 -0.0881 0.4471 0.122 Uiso 1 1 calc R . .
C44 C 0.13257(14) 0.5804(2) 0.12405(19) 0.0878(10) Uani 1 1 d . . .
H44A H 0.1319 0.5791 0.1866 0.132 Uiso 1 1 calc R . .
H44B H 0.0949 0.5965 0.0888 0.132 Uiso 1 1 calc R . .
H44C H 0.1591 0.6333 0.1142 0.132 Uiso 1 1 calc R . .

loop_
_atom_site_aniso_label
_atom_site_aniso_U_11
_atom_site_aniso_U_22
_atom_site_aniso_U_33
_atom_site_aniso_U_23
_atom_site_aniso_U_13
_atom_site_aniso_U_12
S1 0.0466(3) 0.0339(3) 0.0481(3) -0.0012(2) 0.0197(2) -0.0063(2)
S2 0.0430(3) 0.0338(3) 0.0429(3) 0.0000(2) 0.0123(2) -0.0052(2)
O1 0.0404(8) 0.0463(9) 0.0581(9) -0.0057(8) 0.0171(7) 0.0089(7)
O2 0.0417(8) 0.0463(10) 0.0595(10) -0.0109(8) 0.0137(7) 0.0105(7)
O3 0.0544(9) 0.0349(9) 0.0578(10) -0.0037(7) 0.0158(8) -0.0002(8)
O4 0.0355(8) 0.0520(9) 0.0548(9) -0.0077(8) 0.0210(7) 0.0000(7)
O5 0.0318(7) 0.0378(8) 0.0428(8) -0.0012(6) 0.0078(6) -0.0083(6)
O6 0.0635(10) 0.0437(9) 0.0593(10) 0.0014(8) 0.0305(8) 0.0101(8)
O7 0.0631(10) 0.0489(10) 0.0639(10) -0.0054(8) 0.0245(8) -0.0260(8)
O8 0.0437(8) 0.0468(10) 0.0632(10) -0.0079(8) 0.0120(7) 0.0108(8)
O9 0.0458(9) 0.0418(10) 0.0779(11) -0.0097(8) 0.0162(8) 0.0086(7)
O10 0.0607(10) 0.0337(9) 0.0738(11) 0.0023(8) 0.0226(9) -0.0027(8)
O11 0.0387(8) 0.0510(10) 0.0612(10) -0.0069(8) 0.0236(7) -0.0008(7)
O12 0.0309(7) 0.0369(8) 0.0428(8) 0.0020(6) 0.0046(6) -0.0073(6)
O13 0.0593(9) 0.0412(9) 0.0514(9) 0.0008(7) 0.0200(8) 0.0092(8)
O14 0.0567(10) 0.0491(10) 0.0568(10) -0.0014(8) 0.0139(8) -0.0233(8)
O15 0.0695(12) 0.0498(11) 0.0658(11) -0.0024(9) 0.0034(9) 0.0107(9)
O16 0.0532(10) 0.0520(11) 0.0773(12) -0.0069(9) 0.0017(9) 0.0105(9)
N1 0.0301(8) 0.0358(10) 0.0346(9) -0.0049(7) 0.0072(7) -0.0024(7)
N2 0.0323(9) 0.0342(9) 0.0345(9) -0.0054(7) 0.0105(7) -0.0023(7)
N3 0.0331(9) 0.0303(9) 0.0410(9) -0.0026(7) 0.0122(7) 0.0025(7)
N4 0.0282(8) 0.0309(9) 0.0368(9) -0.0023(7) 0.0107(7) -0.0050(7)
N5 0.0304(8) 0.0381(10) 0.0359(9) -0.0025(8) 0.0088(7) -0.0033(7)
N6 0.0325(9) 0.0346(9) 0.0355(9) -0.0058(7) 0.0080(7) -0.0009(7)
N7 0.0343(9) 0.0303(9) 0.0477(10) -0.0014(8) 0.0135(8) 0.0011(7)
N8 0.0282(8) 0.0300(9) 0.0396(9) -0.0004(7) 0.0094(7) -0.0050(7)
C1 0.0425(12) 0.0446(13) 0.0365(11) -0.0112(10) 0.0074(9) -0.0076(10)
C2 0.0378(12) 0.0603(16) 0.0369(11) -0.0052(11) 0.0009(9) -0.0073(11)
C3 0.0312(10) 0.0497(14) 0.0461(12) 0.0025(11) 0.0066(9) 0.0010(10)
C4 0.0272(10) 0.0387(12) 0.0389(11) 0.0010(9) 0.0100(8) 0.0000(9)
C5 0.0320(11) 0.0352(12) 0.0414(11) -0.0009(9) 0.0154(9) -0.0023(9)
C6 0.0307(10) 0.0333(11) 0.0344(10) -0.0016(9) 0.0099(8) 0.0004(9)
C7 0.0296(10) 0.0325(11) 0.0325(10) -0.0008(8) 0.0087(8) -0.0024(8)
C8 0.0427(12) 0.0441(13) 0.0342(11) 0.0022(10) 0.0027(9) -0.0008(10)
C9 0.0508(13) 0.0486(14) 0.0372(11) -0.0073(10) 0.0053(10) -0.0093(11)
C10 0.0489(12) 0.0400(12) 0.0370(11) -0.0101(10) 0.0160(9) -0.0081(10)
C11 0.0423(12) 0.0370(12) 0.0383(11) -0.0049(9) 0.0054(9) 0.0056(10)
C12 0.0556(14) 0.0489(15) 0.0666(16) -0.0167(13) 0.0122(12) 0.0189(12)
C13 0.084(2) 0.0619(19) 0.101(2) 0.0004(17) 0.0086(18) 0.0291(17)
C14 0.0286(10) 0.0397(12) 0.0326(10) -0.0029(9) 0.0045(8) 0.0022(9)
C15 0.0431(12) 0.0310(11) 0.0444(12) 0.0058(9) 0.0157(9) -0.0023(9)
C16 0.0402(12) 0.0439(13) 0.0480(13) 0.0065(10) 0.0159(10) 0.0025(10)
C17 0.0551(14) 0.0479(14) 0.0455(13) 0.0066(11) 0.0184(11) 0.0056(11)
C18 0.0652(16) 0.0402(13) 0.0435(12) 0.0117(10) 0.0079(11) -0.0075(11)
C19 0.0455(13) 0.0609(16) 0.0531(14) 0.0156(12) 0.0064(11) -0.0104(12)
C20 0.0419(12) 0.0486(14) 0.0517(13) 0.0128(11) 0.0168(10) -0.0007(10)
C21 0.095(2) 0.0720(19) 0.0470(15) 0.0092(13) 0.0033(14) -0.0222(17)
C22 0.0405(12) 0.0480(13) 0.0401(12) -0.0106(10) 0.0111(10) -0.0089(10)
C23 0.0382(12) 0.0671(16) 0.0349(11) -0.0041(11) 0.0040(9) -0.0099(11)
C24 0.0311(11) 0.0538(14) 0.0435(12) 0.0039(11) 0.0071(9) -0.0016(10)
C25 0.0286(10) 0.0395(12) 0.0398(11) -0.0012(9) 0.0097(8) -0.0023(9)
C26 0.0323(11) 0.0391(12) 0.0456(12) 0.0025(10) 0.0139(9) -0.0002(10)
C27 0.0309(10) 0.0325(11) 0.0370(10) 0.0011(9) 0.0094(8) -0.0010(8)
C28 0.0285(10) 0.0338(11) 0.0344(10) 0.0007(8) 0.0082(8) -0.0014(8)
C29 0.0397(11) 0.0482(14) 0.0369(11) 0.0033(10) 0.0043(9) -0.0018(10)
C30 0.0484(13) 0.0570(15) 0.0402(12) -0.0059(11) 0.0056(10) -0.0105(11)
C31 0.0490(13) 0.0426(13) 0.0407(11) -0.0106(10) 0.0124(10) -0.0093(10)
C32 0.0427(12) 0.0359(13) 0.0520(13) -0.0017(10) 0.0103(10) 0.0071(10)
C33 0.0631(17) 0.0433(15) 0.097(2) -0.0158(15) 0.0124(16) 0.0169(13)
C34 0.080(3) 0.072(3) 0.124(4) -0.025(3) 0.042(3) 0.022(2)
C33 0.0631(17) 0.0433(15) 0.097(2) -0.0158(15) 0.0124(16) 0.0169(13)
C34 0.085(9) 0.084(9) 0.149(14) -0.001(9) -0.027(9) 0.018(8)
C35 0.0284(10) 0.0398(12) 0.0419(11) -0.0007(9) 0.0061(9) 0.0012(9)
C36 0.0437(11) 0.0306(11) 0.0382(11) 0.0031(9) 0.0125(9) -0.0033(9)
C37 0.0445(12) 0.0490(14) 0.0441(12) 0.0075(11) 0.0123(10) -0.0085(11)
C38 0.0550(14) 0.0567(16) 0.0464(13) 0.0092(12) 0.0061(11) -0.0181(12)
C39 0.0783(17) 0.0367(13) 0.0405(12) 0.0055(10) 0.0108(12) -0.0113(12)
C40 0.0626(15) 0.0449(14) 0.0478(13) 0.0033(11) 0.0216(12) 0.0079(12)
C41 0.0416(12) 0.0440(13) 0.0490(13) 0.0031(11) 0.0144(10) 0.0032(10)
C42 0.115(2) 0.0604(18) 0.0423(14) -0.0016(13) 0.0102(15) -0.0226(17)
C43 0.106(2) 0.072(2) 0.0682(18) 0.0034(16) 0.0245(17) 0.0377(18)
C44 0.118(3) 0.077(2) 0.0646(18) -0.0027(16) 0.0146(17) 0.044(2)

loop_
_atom_type_symbol
_atom_type_description
_atom_type_scat_dispersion_real
_atom_type_scat_dispersion_imag
_atom_type_scat_source
C C 0.0033 0.0016 'International Tables Vol C Tables 4.2.6.8 and 6.1.1.4'
H H 0.0000 0.0000 'International Tables Vol C Tables 4.2.6.8 and 6.1.1.4'
N N 0.0061 0.0033 'International Tables Vol C Tables 4.2.6.8 and 6.1.1.4'
O O 0.0106 0.0060 'International Tables Vol C Tables 4.2.6.8 and 6.1.1.4'
S S 0.1246 0.1234 'International Tables Vol C Tables 4.2.6.8 and 6.1.1.4'

loop_
_exptl_crystal_face_index_h
_exptl_crystal_face_index_k
_exptl_crystal_face_index_l
_exptl_crystal_face_perp_dist
-1 1 0 0.060000
1 -1 0 0.060000
-1 -2 -14 0.040000
1 2 14 0.050000
5 4 2 0.080000
-5 -4 -2 0.100000

loop_
_geom_angle_atom_site_label_1
_geom_angle_atom_site_label_2
_geom_angle_atom_site_label_3
_geom_angle
O7 S1 O6 120.67(10)
O7 S1 O5 101.20(9)
O6 S1 O5 107.90(8)
O7 S1 C15 112.08(9)
O6 S1 C15 108.76(10)
O5 S1 C15 104.74(9)
O13 S2 O14 120.78(10)
O13 S2 O12 107.50(8)
O14 S2 O12 101.73(9)
O13 S2 C36 109.14(10)
O14 S2 C36 111.44(9)
O12 S2 C36 104.77(8)
C11 O2 C12 116.12(18)
N4 O5 S1 111.00(10)
C32 O9 C33 115.08(19)
N8 O12 S2 110.49(10)
C43 O15 H815 110(2)
C44 O16 H816 111(2)
C1 N1 C4 108.84(17)
C1 N1 C6 127.31(17)
C4 N1 C6 123.85(16)
C5 N2 C7 123.74(16)
C5 N2 C10 122.94(16)
C7 N2 C10 113.13(15)
C14 N3 C11 128.87(16)
C14 N3 C6 110.71(15)
C11 N3 C6 120.40(16)
C14 N4 O5 110.20(13)
C14 N4 C7 109.26(15)
O5 N4 C7 116.96(14)
C22 N5 C25 108.56(17)
C22 N5 C27 127.50(17)
C25 N5 C27 123.91(16)
C26 N6 C28 124.46(16)
C26 N6 C31 122.73(16)
C28 N6 C31 112.78(15)
C35 N7 C32 129.27(17)
C35 N7 C27 110.56(16)
C32 N7 C27 120.09(16)
C35 N8 O12 110.86(13)
C35 N8 C28 108.83(15)
O12 N8 C28 117.85(14)
N1 C1 C2 108.14(19)
N1 C1 H1 125.9
C2 C1 H1 125.9
C1 C2 C3 107.89(19)
C1 C2 H2 126.1
C3 C2 H2 126.1
C4 C3 C2 107.34(19)
C4 C3 H3 126.3
C2 C3 H3 126.3
C3 C4 N1 107.79(18)
C3 C4 C5 131.08(19)
N1 C4 C5 121.11(17)
O1 C5 N2 121.09(18)
O1 C5 C4 123.27(18)
N2 C5 C4 115.60(17)
N3 C6 N1 110.80(14)
N3 C6 C7 101.94(14)
N1 C6 C7 108.73(15)
N3 C6 H6 111.7
N1 C6 H6 111.7
C7 C6 H6 111.7
N2 C7 N4 112.60(15)
N2 C7 C8 103.43(15)
N4 C7 C8 114.89(15)
N2 C7 C6 114.47(15)
N4 C7 C6 96.14(14)
C8 C7 C6 115.81(17)
C7 C8 C9 104.04(17)
C7 C8 H8A 110.9
C9 C8 H8A 110.9
C7 C8 H8B 110.9
C9 C8 H8B 110.9
H8A C8 H8B 109.0
C10 C9 C8 105.44(17)
C10 C9 H9A 110.7
C8 C9 H9A 110.7
C10 C9 H9B 110.7
C8 C9 H9B 110.7
H9A C9 H9B 108.8
N2 C10 C9 104.08(16)
N2 C10 H10A 110.9
C9 C10 H10A 110.9
N2 C10 H10B 110.9
C9 C10 H10B 110.9
H10A C10 H10B 109.0
O3 C11 O2 127.6(2)
O3 C11 N3 121.37(18)
O2 C11 N3 110.97(18)
O2 C12 C13 111.5(2)
O2 C12 H12A 109.3
C13 C12 H12A 109.3
O2 C12 H12B 109.3
C13 C12 H12B 109.3
H12A C12 H12B 108.0
C12 C13 H13A 109.5
C12 C13 H13B 109.5
H13A C13 H13B 109.5
C12 C13 H13C 109.5
H13A C13 H13C 109.5
H13B C13 H13C 109.5
O4 C14 N3 129.68(19)
O4 C14 N4 126.16(19)
N3 C14 N4 104.15(14)
C16 C15 C20 121.1(2)
C16 C15 S1 119.90(16)
C20 C15 S1 118.95(16)
C17 C16 C15 118.5(2)
C17 C16 H16 120.8
C15 C16 H16 120.8
C16 C17 C18 121.5(2)
C16 C17 H17 119.2
C18 C17 H17 119.2
C17 C18 C19 118.7(2)
C17 C18 C21 120.6(2)
C19 C18 C21 120.7(2)
C20 C19 C18 120.7(2)
C20 C19 H19 119.7
C18 C19 H19 119.7
C19 C20 C15 119.5(2)
C19 C20 H20 120.3
C15 C20 H20 120.3
C18 C21 H21A 109.5
C18 C21 H21B 109.5
H21A C21 H21B 109.5
C18 C21 H21C 109.5
H21A C21 H21C 109.5
H21B C21 H21C 109.5
N5 C22 C23 108.3(2)
N5 C22 H22 125.8
C23 C22 H22 125.8
C22 C23 C24 107.83(19)
C22 C23 H23 126.1
C24 C23 H23 126.1
C25 C24 C23 107.4(2)
C25 C24 H24 126.3
C23 C24 H24 126.3
C24 C25 N5 107.87(18)
C24 C25 C26 131.7(2)
N5 C25 C26 120.42(17)
O8 C26 N6 120.75(19)
O8 C26 C25 123.43(19)
N6 C26 C25 115.80(18)
N7 C27 N5 110.74(15)
N7 C27 C28 102.09(14)
N5 C27 C28 108.76(16)
N7 C27 H27 111.6
N5 C27 H27 111.6
C28 C27 H27 111.6
N6 C28 N8 112.99(15)
N6 C28 C29 103.41(15)
N8 C28 C29 114.85(15)
N6 C28 C27 114.12(15)
N8 C28 C27 96.03(14)
C29 C28 C27 115.95(17)
C28 C29 C30 103.91(17)
C28 C29 H29A 111.0
C30 C29 H29A 111.0
C28 C29 H29B 111.0
C30 C29 H29B 111.0
H29A C29 H29B 109.0
C31 C30 C29 105.15(17)
C31 C30 H30A 110.7
C29 C30 H30A 110.7
C31 C30 H30B 110.7
C29 C30 H30B 110.7
H30A C30 H30B 108.8
N6 C31 C30 104.37(17)
N6 C31 H31A 110.9
C30 C31 H31A 110.9
N6 C31 H31B 110.9
C30 C31 H31B 110.9
H31A C31 H31B 108.9
O10 C32 O9 128.2(2)
O10 C32 N7 121.38(19)
O9 C32 N7 110.39(19)
C34 C33 O9 107.3(3)
C34 C33 H33A 110.3
O9 C33 H33A 110.3
C34 C33 H33B 110.3
O9 C33 H33B 110.3
H33A C33 H33B 108.5
H34D C34 H34E 109.5
H34D C34 H34F 109.5
H34E C34 H34F 109.5
O11 C35 N7 129.7(2)
O11 C35 N8 126.07(19)
N7 C35 N8 104.23(15)
C41 C36 C37 120.8(2)
C41 C36 S2 120.28(16)
C37 C36 S2 118.94(15)
C38 C37 C36 119.3(2)
C38 C37 H37 120.4
C36 C37 H37 120.4
C37 C38 C39 120.9(2)
C37 C38 H38 119.5
C39 C38 H38 119.5
C40 C39 C38 118.5(2)
C40 C39 C42 121.0(2)
C38 C39 C42 120.5(2)
C41 C40 C39 121.4(2)
C41 C40 H40 119.3
C39 C40 H40 119.3
C36 C41 C40 119.1(2)
C36 C41 H41 120.4
C40 C41 H41 120.4
C39 C42 H42A 109.5
C39 C42 H42B 109.5
H42A C42 H42B 109.5
C39 C42 H42C 109.5
H42A C42 H42C 109.5
H42B C42 H42C 109.5
O15 C43 H43A 109.5
O15 C43 H43B 109.5
H43A C43 H43B 109.5
O15 C43 H43C 109.5
H43A C43 H43C 109.5
H43B C43 H43C 109.5
O16 C44 H44A 109.5
O16 C44 H44B 109.5
H44A C44 H44B 109.5
O16 C44 H44C 109.5
H44A C44 H44C 109.5
H44B C44 H44C 109.5

loop_
_geom_bond_atom_site_label_1
_geom_bond_atom_site_label_2
_geom_bond_distance
S1 O7 1.4211(15)
S1 O6 1.4227(15)
S1 O5 1.6418(15)
S1 C15 1.744(2)
S2 O13 1.4200(15)
S2 O14 1.4211(15)
S2 O12 1.6422(14)
S2 C36 1.740(2)
O1 C5 1.241(2)
O2 C11 1.324(2)
O2 C12 1.460(3)
O3 C11 1.196(2)
O4 C14 1.194(2)
O5 N4 1.4203(19)
O8 C26 1.243(2)
O9 C32 1.315(2)
O9 C33 1.461(3)
O10 C32 1.197(3)
O11 C35 1.195(2)
O12 N8 1.4167(19)
O15 C43 1.391(3)
O15 H815 1.00(4)
O16 C44 1.385(3)
O16 H816 0.96(3)
N1 C1 1.362(2)
N1 C4 1.377(2)
N1 C6 1.464(2)
N2 C5 1.352(2)
N2 C7 1.435(2)
N2 C10 1.469(2)
N3 C14 1.400(2)
N3 C11 1.400(3)
N3 C6 1.456(2)
N4 C14 1.407(2)
N4 C7 1.496(2)
N5 C22 1.363(2)
N5 C25 1.379(3)
N5 C27 1.460(2)
N6 C26 1.348(2)
N6 C28 1.438(2)
N6 C31 1.472(2)
N7 C35 1.397(2)
N7 C32 1.403(3)
N7 C27 1.456(2)
N8 C35 1.407(3)
N8 C28 1.498(2)
C1 C2 1.368(3)
C1 H1 0.9500
C2 C3 1.398(3)
C2 H2 0.9500
C3 C4 1.373(3)
C3 H3 0.9500
C4 C5 1.454(3)
C6 C7 1.540(3)
C6 H6 1.0000
C7 C8 1.517(3)
C8 C9 1.536(3)
C8 H8A 0.9900
C8 H8B 0.9900
C9 C10 1.513(3)
C9 H9A 0.9900
C9 H9B 0.9900
C10 H10A 0.9900
C10 H10B 0.9900
C12 C13 1.480(4)
C12 H12A 0.9900
C12 H12B 0.9900
C13 H13A 0.9800
C13 H13B 0.9800
C13 H13C 0.9800
C15 C16 1.383(3)
C15 C20 1.386(3)
C16 C17 1.383(3)
C16 H16 0.9500
C17 C18 1.386(3)
C17 H17 0.9500
C18 C19 1.394(3)
C18 C21 1.499(3)
C19 C20 1.374(3)
C19 H19 0.9500
C20 H20 0.9500
C21 H21A 0.9800
C21 H21B 0.9800
C21 H21C 0.9800
C22 C23 1.366(3)
C22 H22 0.9500
C23 C24 1.398(3)
C23 H23 0.9500
C24 C25 1.371(3)
C24 H24 0.9500
C25 C26 1.454(3)
C27 C28 1.535(3)
C27 H27 1.0000
C28 C29 1.523(3)
C29 C30 1.537(3)
C29 H29A 0.9900
C29 H29B 0.9900
C30 C31 1.515(3)
C30 H30A 0.9900
C30 H30B 0.9900
C31 H31A 0.9900
C31 H31B 0.9900
C33 C34 1.420(4)
C33 H33A 0.9900
C33 H33B 0.9900
C34 H34A 0.9800
C34 H34B 0.9800
C34 H34C 0.9800
C34 H34D 0.9800
C34 H34E 0.9800
C34 H34F 0.9800
C36 C41 1.379(3)
C36 C37 1.391(3)
C37 C38 1.378(3)
C37 H37 0.9500
C38 C39 1.395(3)
C38 H38 0.9500
C39 C40 1.384(3)
C39 C42 1.504(3)
C40 C41 1.382(3)
C40 H40 0.9500
C41 H41 0.9500
C42 H42A 0.9800
C42 H42B 0.9800
C42 H42C 0.9800
C43 H43A 0.9800
C43 H43B 0.9800
C43 H43C 0.9800
C44 H44A 0.9800
C44 H44B 0.9800
C44 H44C 0.9800

loop_
_geom_hbond_atom_site_label_D
_geom_hbond_atom_site_label_H
_geom_hbond_atom_site_label_A
_geom_hbond_distance_DH
_geom_hbond_distance_HA
_geom_hbond_distance_DA
_geom_hbond_angle_DHA
O15 H815 O1 1.00(4) 1.76(4) 2.755(2) 173(3)
O16 H816 O8 0.96(3) 1.80(3) 2.744(2) 170(3)

loop_
_geom_torsion_atom_site_label_1
_geom_torsion_atom_site_label_2
_geom_torsion_atom_site_label_3
_geom_torsion_atom_site_label_4
_geom_torsion
O7 S1 O5 N4 162.59(11)
O6 S1 O5 N4 -69.80(13)
C15 S1 O5 N4 45.95(12)
O13 S2 O12 N8 67.43(13)
O14 S2 O12 N8 -164.73(11)
C36 S2 O12 N8 -48.58(13)
S1 O5 N4 C14 -122.27(13)
S1 O5 N4 C7 112.17(14)
S2 O12 N8 C35 121.29(14)
S2 O12 N8 C28 -112.42(14)
C4 N1 C1 C2 -0.8(2)
C6 N1 C1 C2 179.62(17)
N1 C1 C2 C3 0.6(2)
C1 C2 C3 C4 -0.2(2)
C2 C3 C4 N1 -0.3(2)
C2 C3 C4 C5 177.87(19)
C1 N1 C4 C3 0.7(2)
C6 N1 C4 C3 -179.72(16)
C1 N1 C4 C5 -177.71(16)
C6 N1 C4 C5 1.9(3)
C7 N2 C5 O1 171.83(17)
C10 N2 C5 O1 -2.8(3)
C7 N2 C5 C4 -10.6(3)
C10 N2 C5 C4 174.83(16)
C3 C4 C5 O1 -10.2(3)
N1 C4 C5 O1 167.76(18)
C3 C4 C5 N2 172.23(19)
N1 C4 C5 N2 -9.8(3)
C14 N3 C6 N1 -89.15(18)
C11 N3 C6 N1 89.9(2)
C14 N3 C6 C7 26.40(19)
C11 N3 C6 C7 -154.60(17)
C1 N1 C6 N3 -46.9(2)
C4 N1 C6 N3 133.54(17)
C1 N1 C6 C7 -158.18(17)
C4 N1 C6 C7 22.3(2)
C5 N2 C7 N4 -72.1(2)
C10 N2 C7 N4 103.00(17)
C5 N2 C7 C8 163.29(17)
C10 N2 C7 C8 -21.6(2)
C5 N2 C7 C6 36.4(2)
C10 N2 C7 C6 -148.53(16)
C14 N4 C7 N2 160.09(15)
O5 N4 C7 N2 -73.88(19)
C14 N4 C7 C8 -81.84(19)
O5 N4 C7 C8 44.2(2)
C14 N4 C7 C6 40.35(17)
O5 N4 C7 C6 166.38(14)
N3 C6 C7 N2 -156.09(15)
N1 C6 C7 N2 -39.0(2)
N3 C6 C7 N4 -37.83(16)
N1 C6 C7 N4 79.23(15)
N3 C6 C7 C8 83.66(18)
N1 C6 C7 C8 -159.28(15)
N2 C7 C8 C9 30.55(19)
N4 C7 C8 C9 -92.56(19)
C6 C7 C8 C9 156.62(16)
C7 C8 C9 C10 -29.3(2)
C5 N2 C10 C9 178.37(17)
C7 N2 C10 C9 3.2(2)
C8 C9 C10 N2 16.5(2)
C12 O2 C11 O3 -6.9(3)
C12 O2 C11 N3 174.36(17)
C14 N3 C11 O3 173.75(19)
C6 N3 C11 O3 -5.1(3)
C14 N3 C11 O2 -7.4(3)
C6 N3 C11 O2 173.78(16)
C11 O2 C12 C13 81.9(3)
C11 N3 C14 O4 -1.5(3)
C6 N3 C14 O4 177.4(2)
C11 N3 C14 N4 179.81(18)
C6 N3 C14 N4 -1.3(2)
O5 N4 C14 O4 25.3(3)
C7 N4 C14 O4 155.08(19)
O5 N4 C14 N3 -155.94(13)
C7 N4 C14 N3 -26.12(19)
O7 S1 C15 C16 -28.8(2)
O6 S1 C15 C16 -164.77(17)
O5 S1 C15 C16 80.08(18)
O7 S1 C15 C20 150.86(17)
O6 S1 C15 C20 14.9(2)
O5 S1 C15 C20 -100.27(18)
C20 C15 C16 C17 0.3(3)
S1 C15 C16 C17 179.96(17)
C15 C16 C17 C18 0.5(3)
C16 C17 C18 C19 -0.8(3)
C16 C17 C18 C21 -179.7(2)
C17 C18 C19 C20 0.3(4)
C21 C18 C19 C20 179.2(2)
C18 C19 C20 C15 0.5(4)
C16 C15 C20 C19 -0.8(3)
S1 C15 C20 C19 179.58(17)
C25 N5 C22 C23 0.7(2)
C27 N5 C22 C23 178.59(17)
N5 C22 C23 C24 -0.6(2)
C22 C23 C24 C25 0.2(2)
C23 C24 C25 N5 0.2(2)
C23 C24 C25 C26 -179.2(2)
C22 N5 C25 C24 -0.6(2)
C27 N5 C25 C24 -178.54(16)
C22 N5 C25 C26 178.89(17)
C27 N5 C25 C26 0.9(3)
C28 N6 C26 O8 -174.91(17)
C31 N6 C26 O8 3.1(3)
C28 N6 C26 C25 6.6(3)
C31 N6 C26 C25 -175.41(17)
C24 C25 C26 O8 11.7(3)
N5 C25 C26 O8 -167.62(18)
C24 C25 C26 N6 -169.8(2)
N5 C25 C26 N6 10.8(3)
C35 N7 C27 N5 89.43(19)
C32 N7 C27 N5 -93.6(2)
C35 N7 C27 C28 -26.2(2)
C32 N7 C27 C28 150.79(18)
C22 N5 C27 N7 45.1(2)
C25 N5 C27 N7 -137.32(17)
C22 N5 C27 C28 156.55(17)
C25 N5 C27 C28 -25.9(2)
C26 N6 C28 N8 75.2(2)
C31 N6 C28 N8 -103.02(18)
C26 N6 C28 C29 -160.06(18)
C31 N6 C28 C29 21.8(2)
C26 N6 C28 C27 -33.2(2)
C31 N6 C28 C27 148.62(16)
C35 N8 C28 N6 -160.40(15)
O12 N8 C28 N6 72.33(19)
C35 N8 C28 C29 81.3(2)
O12 N8 C28 C29 -46.0(2)
C35 N8 C28 C27 -40.98(17)
O12 N8 C28 C27 -168.24(14)
N7 C27 C28 N6 156.69(15)
N5 C27 C28 N6 39.6(2)
N7 C27 C28 N8 38.16(16)
N5 C27 C28 N8 -78.92(16)
N7 C27 C28 C29 -83.26(18)
N5 C27 C28 C29 159.66(15)
N6 C28 C29 C30 -31.26(19)
N8 C28 C29 C30 92.31(19)
C27 C28 C29 C30 -156.95(16)
C28 C29 C30 C31 30.2(2)
C26 N6 C31 C30 178.93(18)
C28 N6 C31 C30 -2.9(2)
C29 C30 C31 N6 -17.2(2)
C33 O9 C32 O10 5.9(4)
C33 O9 C32 N7 -175.8(2)
C35 N7 C32 O10 -177.6(2)
C27 N7 C32 O10 6.1(3)
C35 N7 C32 O9 4.0(3)
C27 N7 C32 O9 -172.42(17)
C32 O9 C33 C34 174.0(3)
C32 N7 C35 O11 5.6(4)
C27 N7 C35 O11 -177.7(2)
C32 N7 C35 N8 -176.08(19)
C27 N7 C35 N8 0.6(2)
O12 N8 C35 O11 -23.6(3)
C28 N8 C35 O11 -154.7(2)
O12 N8 C35 N7 158.05(14)
C28 N8 C35 N7 26.90(19)
O13 S2 C36 C41 158.94(17)
O14 S2 C36 C41 23.0(2)
O12 S2 C36 C41 -86.18(18)
O13 S2 C36 C37 -19.3(2)
O14 S2 C36 C37 -155.21(17)
O12 S2 C36 C37 95.56(18)
C41 C36 C37 C38 1.3(3)
S2 C36 C37 C38 179.54(17)
C36 C37 C38 C39 -1.1(4)
C37 C38 C39 C40 0.0(4)
C37 C38 C39 C42 -178.3(2)
C38 C39 C40 C41 0.8(4)
C42 C39 C40 C41 179.1(2)
C37 C36 C41 C40 -0.5(3)
S2 C36 C41 C40 -178.72(17)
C39 C40 C41 C36 -0.6(3)

loop_
_reflns_scale_group_code
_reflns_scale_meas_F
1 1.0
